data_1532714
loop_
_publ_author_name
'Welter, R.'
'Vangelisti, R.'
'Omrani, H.'

_publ_section_title
;
 Synthese et analyse radiocristallographique de la solution solide K2 Pd
 Cl4-x Brx (0 < x < 4)
;
_journal_name_full 'Comptes Rendus Chimie'
_journal_page_first 525
_journal_page_last 528
_journal_volume 5
_journal_year 2002
_chemical_formula_sum 'Br1.52 Cl2.48 K2 Pd'
_chemical_name_systematic 'K2 (Pd (Br1.52 Cl2.48))'
_space_group_IT_number 123
_symmetry_space_group_name_Hall '-P 4 2'
_symmetry_space_group_name_H-M 'P 4/m m m'
_cell_angle_alpha 90
_cell_angle_beta 90
_cell_angle_gamma 90
_cell_formula_units_Z 1
_cell_length_a 7.211
_cell_length_b 7.211
_cell_length_c 4.201
_cell_volume 218.446
_citation_journal_id_ASTM CRCOCR
_cod_data_source_file Welter_CRCOCR_2002_267.cif
_cod_data_source_block Br1.52Cl2.48K2Pd1
_cod_original_cell_volume 218.4458
_cod_original_formula_sum 'Br1.52 Cl2.48 K2 Pd1'
_cod_database_code 1532714

loop_
_symmetry_equiv_pos_as_xyz
x,y,z
-y,x,z
-x,-y,z
y,-x,z
x,-y,-z
y,x,-z
-x,y,-z
-y,-x,-z
-x,-y,-z
y,-x,-z
x,y,-z
-y,x,-z
-x,y,z
-y,-x,z
x,-y,z
y,x,z

loop_
_atom_site_label
_atom_site_type_symbol
_atom_site_fract_x
_atom_site_fract_y
_atom_site_fract_z
_atom_site_occupancy
_atom_site_U_iso_or_equiv
K1 K+1 0 0.5 0.5 1 0.0
Br1 Br-1 0.2338 0.2338 0 0.38 0.0
Cl1 Cl-1 0.2338 0.2338 0 0.62 0.0
Pd1 Pd+2 0 0 0 1 0.0
